data_1549940
loop_
_publ_author_name
'Rozatian, Neshat'
'Ashworth, Ian W.'
'Sandford, Graham'
'Hodgson, David R. W.'

_publ_section_title
;
 A quantitative reactivity scale for electrophilic fluorinating reagents.
;
_journal_issue 46
_journal_name_full 'Chemical science'
_journal_page_first 8692
_journal_page_last 8702
_journal_paper_doi 10.1039/c8sc03596b
_journal_volume 9
_journal_year 2018
_chemical_formula_moiety 'C15 H11 F O2'
_chemical_formula_sum 'C15 H11 F O2'
_chemical_formula_weight 242.24
_chemical_name_systematic
;
2-fluoro-1,3-diphenyl-1,3-propanedione
;
_space_group_crystal_system monoclinic
_space_group_IT_number 15
_space_group_name_Hall '-I 2ya'
_space_group_name_H-M_alt 'I 1 2/a 1'
_symmetry_space_group_name_Hall '-I 2ya'
_symmetry_space_group_name_H-M 'I 1 2/a 1'
_atom_sites_solution_hydrogens geom
_atom_sites_solution_primary direct
_atom_sites_solution_secondary difmap
_audit_creation_date 2018-07-09
_audit_creation_method
;
Olex2 1.2-beta
(compiled 2018.05.29 svn.r3508 for OlexSys, GUI svn.r5506)
;
_audit_update_record
;
2018-07-24 deposited with the CCDC.
2018-09-13 downloaded from the CCDC.
;
_cell_angle_alpha 90
_cell_angle_beta 97.5575(19)
_cell_angle_gamma 90
_cell_formula_units_Z 4
_cell_length_a 13.2572(6)
_cell_length_b 5.1221(2)
_cell_length_c 16.7741(8)
_cell_measurement_reflns_used 7150
_cell_measurement_temperature 120
_cell_measurement_theta_max 34.39
_cell_measurement_theta_min 2.45
_cell_volume 1129.15(9)
_computing_cell_refinement 'SAINT v8.37A (Bruker, 2016)'
_computing_data_collection 'APEX3 v.2016.1-0 (Bruker, 2016)'
_computing_data_reduction 'SAINT v8.37A (Bruker, 2016)'
_computing_molecular_graphics 'Olex2 (Dolomanov et al., 2009)'
_computing_publication_material 'Olex2 (Dolomanov et al., 2009)'
_computing_structure_refinement 'ShelXL 2018/3 (Sheldrick, 2015)'
_computing_structure_solution 'ShelXS 2013/1 (Sheldrick, 2008)'
_diffrn_ambient_temperature 120
_diffrn_detector_area_resol_mean 10.4
_diffrn_detector_type 'Bruker PHOTON 100 CMOS'
_diffrn_measured_fraction_theta_full 0.994
_diffrn_measured_fraction_theta_max 0.996
_diffrn_measurement_device '3-circle area detector diffractometer'
_diffrn_measurement_device_type 'Bruker D8 Venture'
_diffrn_measurement_method '\f and \w scans'
_diffrn_radiation_monochromator 'focusing mirrors'
_diffrn_radiation_probe x-ray
_diffrn_radiation_type MoK\a
_diffrn_radiation_wavelength 0.71073
_diffrn_reflns_av_R_equivalents 0.0271
_diffrn_reflns_av_unetI/netI 0.0164
_diffrn_reflns_Laue_measured_fraction_full 0.996
_diffrn_reflns_Laue_measured_fraction_max 0.996
_diffrn_reflns_limit_h_max 17
_diffrn_reflns_limit_h_min -17
_diffrn_reflns_limit_k_max 6
_diffrn_reflns_limit_k_min -6
_diffrn_reflns_limit_l_max 22
_diffrn_reflns_limit_l_min -22
_diffrn_reflns_number 10000
_diffrn_reflns_point_group_measured_fraction_full 0.996
_diffrn_reflns_point_group_measured_fraction_max 0.996
_diffrn_reflns_theta_full 28.00
_diffrn_reflns_theta_max 28.00
_diffrn_reflns_theta_min 2.450
_diffrn_source 'microfocus sealed X-ray tube'
_diffrn_source_type 'Incoatec I\mS microsource'
_diffrn_standards_number 0
_exptl_absorpt_coefficient_mu 0.105
_exptl_absorpt_correction_T_max 1.0000
_exptl_absorpt_correction_T_min 0.9406
_exptl_absorpt_correction_type multi-scan
_exptl_absorpt_process_details
;
 SADABS-2014/5 (Bruker,2014/5) was used for absorption correction. wR2(int) 
 was 0.1131 before and 0.0496 after correction. The Ratio of minimum to maximum 
 transmission is 0.9406. The \l/2 correction factor is Not present.
;
_exptl_crystal_colour colourless
_exptl_crystal_colour_primary colourless
_exptl_crystal_density_diffrn 1.425
_exptl_crystal_description block
_exptl_crystal_F_000 504
_exptl_crystal_size_max 0.3
_exptl_crystal_size_mid 0.192
_exptl_crystal_size_min 0.119
_refine_diff_density_max 0.203
_refine_diff_density_min -0.215
_refine_diff_density_rms 0.028
_refine_ls_extinction_coef 0.016(5)
_refine_ls_extinction_expression Fc^*^=kFc[1+0.001xFc^2^\l^3^/sin(2\q)]^-1/4^
_refine_ls_extinction_method 'SHELXL-2018/3 (Sheldrick 2018)'
_refine_ls_goodness_of_fit_ref 1.153
_refine_ls_hydrogen_treatment constr
_refine_ls_matrix_type full
_refine_ls_number_parameters 158
_refine_ls_number_reflns 1359
_refine_ls_number_restraints 132
_refine_ls_restrained_S_all 1.113
_refine_ls_R_factor_all 0.0412
_refine_ls_R_factor_gt 0.0342
_refine_ls_shift/su_max 0.001
_refine_ls_shift/su_mean 0.000
_refine_ls_structure_factor_coef Fsqd
_refine_ls_weighting_details 'w=1/[\s^2^(Fo^2^)+(0.0407P)^2^+0.3454P] where P=(Fo^2^+2Fc^2^)/3'
_refine_ls_weighting_scheme calc
_refine_ls_wR_factor_gt 0.0848
_refine_ls_wR_factor_ref 0.0884
_reflns_Friedel_coverage 0.000
_reflns_number_gt 1191
_reflns_number_total 1359
_reflns_threshold_expression 'I > 2\s(I)'
_cod_data_source_file c8sc03596b2.cif
_cod_data_source_block 2aK_17srv045
_cod_depositor_comments
;
The following automatic conversions were performed:

'_diffrn_radiation_probe' value 'X-ray' changed to 'x-ray' according
to
/home/data/users/saulius/crontab/automatic-downloads/rss-feeds/RSC/lib/dictionaries/cif_core.dic
dictionary named 'cif_core.dic' version 2.4.2 from 2011-04-26.

Automatic conversion script
Id: cif_fix_values 4973 2017-02-22 13:04:09Z antanas 

 Adding full bibliography for 1549940--1549946.cif.
;
_cod_database_code 1549940
_shelx_shelxl_version_number 2018/3
_shelx_space_group_comment
;
The symmetry employed for this shelxl refinement is uniquely defined
by the following loop, which should always be used as a source of
symmetry information in preference to the above space-group names.
They are only intended as comments.
;
_shelx_estimated_absorpt_t_max 0.988
_shelx_estimated_absorpt_t_min 0.969
_olex2_refinement_description
;
1. Fixed Uiso
 At 1.2 times of:
  All C(H) groups
2. Uiso/Uaniso restraints and constraints
Uanis(C10) = Uanis(C1)
3. Rigid body (RIGU) restrains
 All non-hydrogen atoms
 with sigma for 1-2 distances of 0.004 and sigma for 1-3 distances of 0.004
4. Others
 Fixed Sof: F(0.5) O1(0.5) O2(0.5) C1(0.5) C2(0.5) H2(0.5) C3(0.5) H3(0.5)
 C4(0.5) H4(0.5) C5(0.5) H5(0.5) C6(0.5) H6(0.5) C7(0.5) C8(0.5) H8(0.5)
 C9(0.5) C10(0.5) C11(0.5) H11(0.5) C12(0.5) H12(0.5) C13(0.5) H13(0.5)
 C14(0.5) H14(0.5) C15(0.5) H15(0.5)
5.a Ternary CH refined with riding coordinates:
 C8(H8)
5.b Aromatic/amide H refined with riding coordinates:
 C2(H2), C3(H3), C4(H4), C5(H5), C6(H6), C11(H11), C12(H12), C13(H13),
 C14(H14), C15(H15)
;

loop_
_space_group_symop_operation_xyz
'x, y, z'
'-x+1/2, y, -z'
'x+1/2, y+1/2, z+1/2'
'-x+1, y+1/2, -z+1/2'
'-x, -y, -z'
'x-1/2, -y, z'
'-x+1/2, -y+1/2, -z+1/2'
'x, -y+1/2, z+1/2'

loop_
_atom_site_label
_atom_site_type_symbol
_atom_site_fract_x
_atom_site_fract_y
_atom_site_fract_z
_atom_site_U_iso_or_equiv
_atom_site_adp_type
_atom_site_occupancy
_atom_site_site_symmetry_order
_atom_site_calc_flag
_atom_site_refinement_flags_posn
_atom_site_refinement_flags_adp
_atom_site_refinement_flags_occupancy
_atom_site_disorder_assembly
_atom_site_disorder_group
F F 0.82541(8) 0.7481(2) 0.49983(6) 0.0257(3) Uani 0.5 1 d . U P A -1
O1 O 0.8304(3) 0.4371(8) 0.38114(14) 0.0281(6) Uani 0.5 1 d . U P A -1
O2 O 0.6523(3) 0.4464(8) 0.59147(14) 0.0295(6) Uani 0.5 1 d . U P A -1
C1 C 0.6708(3) 0.2300(7) 0.3827(3) 0.0185(7) Uani 0.5 1 d . U P A -1
C2 C 0.6915(8) 0.0426(17) 0.3268(6) 0.0192(12) Uani 0.5 1 d . U P A -1
H2 H 0.755931 0.041091 0.307708 0.023 Uiso 0.5 1 calc R . P A -1
C3 C 0.6198(7) -0.1386(14) 0.2992(6) 0.0204(10) Uani 0.5 1 d . U P A -1
H3 H 0.634103 -0.267232 0.261477 0.025 Uiso 0.5 1 calc R . P A -1
C4 C 0.5224(5) -0.1328(14) 0.3279(4) 0.0185(9) Uani 0.5 1 d . U P A -1
H4 H 0.471981 -0.259041 0.310024 0.022 Uiso 0.5 1 calc R . P A -1
C5 C 0.5029(9) 0.060(2) 0.3821(7) 0.0219(11) Uani 0.5 1 d . U P A -1
H5 H 0.438345 0.065604 0.400833 0.026 Uiso 0.5 1 calc R . P A -1
C6 C 0.5756(6) 0.2420(18) 0.4092(3) 0.0224(11) Uani 0.5 1 d . U P A -1
H6 H 0.561033 0.374694 0.445531 0.027 Uiso 0.5 1 calc R . P A -1
C7 C 0.7532(4) 0.4133(10) 0.4124(2) 0.0192(7) Uani 0.5 1 d . U P A -1
C8 C 0.7418(4) 0.5845(3) 0.48597(16) 0.0201(7) Uani 0.5 1 d . U P A -1
H8 H 0.679585 0.694881 0.473044 0.024 Uiso 0.5 1 calc R . P A -1
C9 C 0.7320(4) 0.4314(10) 0.5629(2) 0.0190(7) Uani 0.5 1 d . U P A -1
C10 C 0.8149(3) 0.2563(7) 0.5984(3) 0.0185(7) Uani 0.5 1 d . U P A -1
C11 C 0.7979(8) 0.0934(18) 0.6613(6) 0.0217(12) Uani 0.5 1 d . U P A -1
H11 H 0.734243 0.100132 0.681457 0.026 Uiso 0.5 1 calc R . P A -1
C12 C 0.8714(8) -0.0780(14) 0.6950(6) 0.0283(15) Uani 0.5 1 d . U P A -1
H12 H 0.858594 -0.184638 0.738927 0.034 Uiso 0.5 1 calc R . P A -1
C13 C 0.9611(6) -0.0958(17) 0.6664(5) 0.0339(16) Uani 0.5 1 d . U P A -1
H13 H 1.010471 -0.217876 0.689460 0.041 Uiso 0.5 1 calc R . P A -1
C14 C 0.9825(9) 0.062(3) 0.6036(7) 0.0303(17) Uani 0.5 1 d . U P A -1
H14 H 1.046360 0.048905 0.583958 0.036 Uiso 0.5 1 calc R . P A -1
C15 C 0.9110(6) 0.2370(18) 0.5700(3) 0.0231(10) Uani 0.5 1 d . U P A -1
H15 H 0.925799 0.346321 0.527262 0.028 Uiso 0.5 1 calc R . P A -1

loop_
_atom_site_aniso_label
_atom_site_aniso_U_11
_atom_site_aniso_U_22
_atom_site_aniso_U_33
_atom_site_aniso_U_23
_atom_site_aniso_U_13
_atom_site_aniso_U_12
F 0.0290(6) 0.0208(5) 0.0274(5) -0.0004(4) 0.0047(4) -0.0087(4)
O1 0.0230(12) 0.0356(10) 0.0280(14) -0.0021(13) 0.0124(11) -0.0070(9)
O2 0.0247(13) 0.0366(10) 0.0294(15) 0.0012(13) 0.0114(11) 0.0050(9)
C1 0.0194(11) 0.0170(7) 0.019(2) 0.0007(6) 0.0035(13) -0.0041(7)
C2 0.024(3) 0.020(3) 0.016(2) -0.0022(15) 0.0075(17) 0.004(2)
C3 0.0249(18) 0.017(3) 0.0189(17) -0.0038(18) 0.0024(11) 0.0041(19)
C4 0.0120(17) 0.0232(19) 0.0208(14) -0.0021(12) 0.0043(14) -0.0018(15)
C5 0.014(2) 0.0250(16) 0.027(3) 0.0028(19) 0.0050(19) 0.0007(16)
C6 0.024(2) 0.0229(13) 0.022(3) 0.002(2) 0.0089(19) 0.0075(13)
C7 0.0230(16) 0.0169(12) 0.0183(17) -0.0021(14) 0.0052(13) 0.0017(10)
C8 0.0197(15) 0.0171(7) 0.024(2) 0.0021(7) 0.0038(15) -0.0057(9)
C9 0.0203(14) 0.0168(12) 0.0207(19) 0.0001(15) 0.0052(14) 0.0038(9)
C10 0.0194(11) 0.0170(7) 0.019(2) 0.0007(6) 0.0035(13) -0.0041(7)
C11 0.0225(18) 0.021(3) 0.022(3) -0.0012(16) 0.0062(18) -0.0014(18)
C12 0.037(2) 0.024(3) 0.0243(18) 0.007(2) 0.0079(16) -0.004(2)
C13 0.026(3) 0.034(3) 0.038(2) -0.0043(16) -0.0078(16) 0.0113(16)
C14 0.022(4) 0.038(2) 0.032(4) -0.005(2) 0.009(2) -0.005(2)
C15 0.023(2) 0.0237(13) 0.024(3) -0.002(2) 0.009(2) -0.0024(13)

loop_
_atom_type_symbol
_atom_type_description
_atom_type_scat_dispersion_real
_atom_type_scat_dispersion_imag
_atom_type_scat_source
C C 0.0033 0.0016 'International Tables Vol C Tables 4.2.6.8 and 6.1.1.4'
H H 0.0000 0.0000 'International Tables Vol C Tables 4.2.6.8 and 6.1.1.4'
F F 0.0171 0.0103 'International Tables Vol C Tables 4.2.6.8 and 6.1.1.4'
O O 0.0106 0.0060 'International Tables Vol C Tables 4.2.6.8 and 6.1.1.4'

loop_
_exptl_crystal_face_index_h
_exptl_crystal_face_index_k
_exptl_crystal_face_index_l
_exptl_crystal_face_perp_dist
1.00 0.00 -1.00 0.0580
-1.00 0.00 1.00 0.0220
-1.00 1.00 -1.00 0.1250
1.00 -1.00 1.00 0.1250
1.00 0.00 1.00 0.0880
-1.00 -1.00 0.00 0.1150
1.00 1.00 0.00 0.1390
0.00 0.00 1.00 0.0670
0.00 0.00 -1.00 0.0520

loop_
_geom_angle_atom_site_label_1
_geom_angle_atom_site_label_2
_geom_angle_atom_site_label_3
_geom_angle
C2 C1 C7 117.5(5)
C6 C1 C2 120.8(6)
C6 C1 C7 121.8(4)
C3 C2 C1 120.3(8)
C2 C3 C4 119.3(7)
C5 C4 C3 119.2(7)
C6 C5 C4 121.0(11)
C5 C6 C1 119.4(8)
O1 C7 C1 123.1(4)
O1 C7 C8 117.8(4)
C1 C7 C8 119.1(4)
F C8 C7 108.6(4)
F C8 C9 108.9(3)
C9 C8 C7 114.38(14)
O2 C9 C8 118.3(4)
O2 C9 C10 121.0(4)
C10 C9 C8 120.6(4)
C11 C10 C9 118.9(5)
C11 C10 C15 117.1(6)
C15 C10 C9 123.9(4)
C12 C11 C10 121.3(9)
C13 C12 C11 120.6(8)
C12 C13 C14 120.8(8)
C15 C14 C13 119.6(11)
C14 C15 C10 120.6(9)

loop_
_geom_bond_atom_site_label_1
_geom_bond_atom_site_label_2
_geom_bond_distance
F C8 1.384(4)
O1 C7 1.216(6)
O2 C9 1.219(6)
C1 C2 1.396(7)
C1 C6 1.393(9)
C1 C7 1.476(5)
C2 C3 1.366(7)
C3 C4 1.436(11)
C4 C5 1.389(13)
C5 C6 1.375(12)
C7 C8 1.538(4)
C8 C9 1.530(4)
C9 C10 1.482(4)
C10 C11 1.386(7)
C10 C15 1.421(9)
C11 C12 1.377(8)
C12 C13 1.342(13)
C13 C14 1.387(15)
C14 C15 1.371(13)
